data_4024911
loop_
_publ_author_name
'Manoj K. Agrawal'
'Pushpito K. Ghosh'

_publ_section_title
;
Halonium Ion-Assisted Deiodination of Styrene-Based Vicinal Iodohydrins
Followed by Rearrangement through Phenyl Migration
;
_journal_name_full 'Journal of Organic Chemistry'
_journal_page_first 7947
_journal_page_last 7950
_journal_paper_doi 10.1021/jo9013707
_journal_volume 74
_journal_year 2009
_chemical_formula_sum 'C15 H14 N4 O4'
_chemical_formula_weight 314.30
_chemical_name_systematic
; 
 ? 
;
_space_group_IT_number 14
_symmetry_cell_setting monoclinic
_symmetry_space_group_name_Hall '-P 2yn'
_symmetry_space_group_name_H-M 'P 1 21/n 1'
_atom_sites_solution_hydrogens geom
_atom_sites_solution_primary direct
_atom_sites_solution_secondary difmap
_audit_creation_method SHELXL-97
_cell_angle_alpha 90.00
_cell_angle_beta 103.527(2)
_cell_angle_gamma 90.00
_cell_formula_units_Z 4
_cell_length_a 16.1007(18)
_cell_length_b 4.9477(5)
_cell_length_c 19.260(2)
_cell_measurement_reflns_used 1403
_cell_measurement_temperature 293(2)
_cell_measurement_theta_max 23.99
_cell_measurement_theta_min 2.18
_cell_volume 1491.7(3)
_computing_cell_refinement 'BRUKER SMART'
_computing_data_collection 'BRUKER SMART'
_computing_data_reduction 'BRUKER SAINT'
_computing_molecular_graphics ORTEP
_computing_structure_refinement 'SHELXL-97 (Sheldrick, 1997)'
_computing_structure_solution 'SHELXS-97 (Sheldrick, 1990)'
_diffrn_ambient_temperature 293(2)
_diffrn_measured_fraction_theta_full 0.885
_diffrn_measured_fraction_theta_max 0.885
_diffrn_measurement_device_type 'BRUKER SMART APEX CCD DIFFRACTOMETER'
_diffrn_measurement_method 'OMEGA-PHI SCAN'
_diffrn_radiation_monochromator graphite
_diffrn_radiation_source 'fine-focus sealed tube'
_diffrn_radiation_type MoK\a
_diffrn_radiation_wavelength 0.71073
_diffrn_reflns_av_R_equivalents 0.0381
_diffrn_reflns_av_sigmaI/netI 0.0503
_diffrn_reflns_limit_h_max 18
_diffrn_reflns_limit_h_min -19
_diffrn_reflns_limit_k_max 5
_diffrn_reflns_limit_k_min -5
_diffrn_reflns_limit_l_max 21
_diffrn_reflns_limit_l_min -22
_diffrn_reflns_number 6961
_diffrn_reflns_theta_full 25.00
_diffrn_reflns_theta_max 25.00
_diffrn_reflns_theta_min 1.88
_exptl_absorpt_coefficient_mu 0.104
_exptl_absorpt_correction_T_max 0.9917
_exptl_absorpt_correction_T_min 0.9457
_exptl_absorpt_correction_type multi-scan
_exptl_absorpt_process_details 'BRUKER SADABS'
_exptl_crystal_colour yellow
_exptl_crystal_density_diffrn 1.400
_exptl_crystal_density_method 'not measured'
_exptl_crystal_description plates
_exptl_crystal_F_000 656
_exptl_crystal_size_max 0.54
_exptl_crystal_size_mid 0.13
_exptl_crystal_size_min 0.08
_refine_diff_density_max 0.230
_refine_diff_density_min -0.227
_refine_diff_density_rms 0.053
_refine_ls_extinction_method none
_refine_ls_goodness_of_fit_ref 1.277
_refine_ls_hydrogen_treatment mixed
_refine_ls_matrix_type full
_refine_ls_number_parameters 213
_refine_ls_number_reflns 2614
_refine_ls_number_restraints 0
_refine_ls_restrained_S_all 1.277
_refine_ls_R_factor_all 0.1336
_refine_ls_R_factor_gt 0.1092
_refine_ls_shift/su_max 0.000
_refine_ls_shift/su_mean 0.000
_refine_ls_structure_factor_coef Fsqd
_refine_ls_weighting_details 'calc w=1/[\s^2^(Fo^2^)+(0.0609P)^2^+2.0545P] where P=(Fo^2^+2Fc^2^)/3'
_refine_ls_weighting_scheme calc
_refine_ls_wR_factor_gt 0.2106
_refine_ls_wR_factor_ref 0.2217
_reflns_number_gt 2113
_reflns_number_total 2614
_reflns_threshold_expression >2sigma(I)
_cod_data_source_file jo9013707_si_001_2.cif
_cod_data_source_block Table1;Entry9
_cod_depositor_comments
;
The following automatic conversions were performed:
'_symmetry_cell_setting' value 'MONOCLINIC' changed to 'monoclinic'
according to '/home/saulius/struct/CIF-dictionaries/cif_core.dic'
dictionary named 'cif_core.dic' version 2.4.1 from
2010-06-29.

'_exptl_absorpt_correction_type' value 'MULTI-SCAN' changed
to 'multi-scan' according to
'/home/saulius/struct/CIF-dictionaries/cif_core.dic' dictionary named
'cif_core.dic' version 2.4.1 from 2010-06-29.

Automatic conversion script
Id: cif_fix_enum 1527 2010-12-29 10:47:43Z saulius 
;
_cod_original_sg_symbol_H-M P21/n
_cod_database_code 4024911

loop_
_symmetry_equiv_pos_as_xyz
'x, y, z'
'-x+1/2, y+1/2, -z+1/2'
'-x, -y, -z'
'x-1/2, -y-1/2, z-1/2'

loop_
_atom_site_label
_atom_site_type_symbol
_atom_site_fract_x
_atom_site_fract_y
_atom_site_fract_z
_atom_site_U_iso_or_equiv
_atom_site_adp_type
_atom_site_occupancy
_atom_site_calc_flag
_atom_site_refinement_flags
_atom_site_disorder_assembly
_atom_site_disorder_group
N1 N 0.8615(2) 0.0930(8) 0.09728(19) 0.0429(10) Uani 1 d . . .
H1C H 0.822(3) 0.301(9) 0.167(2) 0.038(14) Uiso 1 d . . .
N2 N 0.8589(3) 0.1951(9) 0.1629(2) 0.0453(10) Uani 1 d . . .
N3 N 1.0525(3) -0.3048(11) 0.4085(3) 0.0653(13) Uani 1 d . . .
N4 N 0.8422(2) 0.3726(8) 0.3040(2) 0.0421(9) Uani 1 d . . .
O1 O 1.0958(3) -0.4970(11) 0.3998(2) 0.0966(16) Uani 1 d . . .
O2 O 1.0476(3) -0.2240(11) 0.4666(2) 0.1069(17) Uani 1 d . . .
O3 O 0.8342(3) 0.4102(8) 0.36412(19) 0.0723(12) Uani 1 d . . .
O4 O 0.8044(2) 0.5082(7) 0.25303(18) 0.0506(9) Uani 1 d . . .
C1 C 0.9102(3) 0.3786(11) -0.0739(3) 0.0526(13) Uani 1 d . . .
H1 H 0.9548 0.3041 -0.0397 0.063 Uiso 1 calc R . .
C2 C 0.9271(4) 0.5790(12) -0.1194(3) 0.0626(15) Uani 1 d . . .
H2 H 0.9829 0.6380 -0.1155 0.075 Uiso 1 calc R . .
C3 C 0.8619(4) 0.6888(11) -0.1698(3) 0.0612(15) Uani 1 d . . .
H3 H 0.8731 0.8233 -0.2001 0.073 Uiso 1 calc R . .
C4 C 0.7803(4) 0.6013(11) -0.1757(3) 0.0599(14) Uani 1 d . . .
H4 H 0.7357 0.6753 -0.2101 0.072 Uiso 1 calc R . .
C5 C 0.7639(3) 0.4022(11) -0.1304(2) 0.0544(13) Uani 1 d . . .
H5 H 0.7080 0.3432 -0.1349 0.065 Uiso 1 calc R . .
C6 C 0.8280(3) 0.2895(9) -0.0789(2) 0.0412(11) Uani 1 d . . .
C7 C 0.8096(3) 0.0780(10) -0.0285(2) 0.0501(13) Uani 1 d . . .
H7A H 0.8530 -0.0617 -0.0227 0.060 Uiso 1 calc R . .
H7B H 0.7549 -0.0051 -0.0493 0.060 Uiso 1 calc R . .
C8 C 0.8077(3) 0.1904(9) 0.0438(2) 0.0409(11) Uani 1 d . . .
C9 C 0.9063(3) 0.0846(9) 0.2231(2) 0.0386(11) Uani 1 d . . .
C10 C 0.9649(3) -0.1246(10) 0.2188(2) 0.0463(12) Uani 1 d . . .
H10 H 0.9709 -0.1811 0.1742 0.056 Uiso 1 calc R . .
C11 C 1.0125(3) -0.2447(10) 0.2783(3) 0.0485(13) Uani 1 d . . .
H11 H 1.0516 -0.3786 0.2743 0.058 Uiso 1 calc R . .
C12 C 1.0028(3) -0.1683(10) 0.3447(3) 0.0474(12) Uani 1 d . . .
C13 C 0.9479(3) 0.0340(10) 0.3527(2) 0.0427(12) Uani 1 d . . .
H13 H 0.9430 0.0867 0.3979 0.051 Uiso 1 calc R . .
C14 C 0.8997(3) 0.1587(9) 0.2922(2) 0.0384(11) Uani 1 d . . .
C15 C 0.7429(3) 0.4015(11) 0.0471(3) 0.0617(15) Uani 1 d . . .
H15A H 0.7061 0.3388 0.0764 0.093 Uiso 1 calc R . .
H15B H 0.7095 0.4377 -0.0002 0.093 Uiso 1 calc R . .
H15C H 0.7712 0.5640 0.0672 0.093 Uiso 1 calc R . .

loop_
_atom_site_aniso_label
_atom_site_aniso_U_11
_atom_site_aniso_U_22
_atom_site_aniso_U_33
_atom_site_aniso_U_23
_atom_site_aniso_U_13
_atom_site_aniso_U_12
N1 0.051(2) 0.043(2) 0.037(2) -0.0060(18) 0.0145(18) -0.001(2)
N2 0.049(3) 0.046(3) 0.044(2) -0.0020(19) 0.017(2) 0.008(2)
N3 0.053(3) 0.069(3) 0.066(3) 0.000(3) -0.003(2) 0.009(3)
N4 0.047(2) 0.037(2) 0.045(2) -0.0057(19) 0.0167(19) -0.0027(19)
O1 0.076(3) 0.104(4) 0.099(3) 0.012(3) -0.002(2) 0.046(3)
O2 0.137(4) 0.113(4) 0.057(3) -0.001(3) -0.005(3) 0.036(3)
O3 0.094(3) 0.080(3) 0.050(2) -0.009(2) 0.033(2) 0.025(2)
O4 0.053(2) 0.0398(19) 0.061(2) 0.0019(17) 0.0159(17) 0.0072(17)
C1 0.050(3) 0.057(3) 0.053(3) -0.011(3) 0.016(2) 0.000(3)
C2 0.065(4) 0.069(4) 0.066(4) -0.012(3) 0.038(3) -0.015(3)
C3 0.092(4) 0.052(3) 0.045(3) -0.002(3) 0.028(3) -0.010(3)
C4 0.077(4) 0.054(3) 0.046(3) 0.004(3) 0.009(3) -0.006(3)
C5 0.057(3) 0.058(3) 0.045(3) -0.001(3) 0.007(2) -0.016(3)
C6 0.051(3) 0.041(3) 0.031(2) -0.012(2) 0.010(2) -0.004(2)
C7 0.061(3) 0.044(3) 0.042(3) -0.001(2) 0.006(2) -0.003(3)
C8 0.047(3) 0.034(3) 0.043(3) 0.004(2) 0.014(2) -0.007(2)
C9 0.036(2) 0.035(3) 0.048(3) -0.001(2) 0.018(2) -0.008(2)
C10 0.051(3) 0.047(3) 0.045(3) -0.007(2) 0.018(2) 0.003(3)
C11 0.035(3) 0.046(3) 0.067(3) -0.005(3) 0.015(2) 0.003(2)
C12 0.038(3) 0.044(3) 0.055(3) 0.002(2) 0.002(2) -0.002(2)
C13 0.040(3) 0.050(3) 0.037(2) -0.005(2) 0.008(2) -0.011(2)
C14 0.033(2) 0.035(3) 0.049(3) -0.002(2) 0.013(2) -0.005(2)
C15 0.069(3) 0.061(4) 0.060(3) 0.018(3) 0.025(3) 0.016(3)

loop_
_atom_type_symbol
_atom_type_description
_atom_type_scat_dispersion_real
_atom_type_scat_dispersion_imag
_atom_type_scat_source
C C 0.0033 0.0016 'International Tables Vol C Tables 4.2.6.8 and 6.1.1.4'
H H 0.0000 0.0000 'International Tables Vol C Tables 4.2.6.8 and 6.1.1.4'
N N 0.0061 0.0033 'International Tables Vol C Tables 4.2.6.8 and 6.1.1.4'
O O 0.0106 0.0060 'International Tables Vol C Tables 4.2.6.8 and 6.1.1.4'

loop_
_geom_angle_atom_site_label_1
_geom_angle_atom_site_label_2
_geom_angle_atom_site_label_3
_geom_angle
_geom_angle_site_symmetry_1
_geom_angle_site_symmetry_3
_geom_angle_publ_flag
C8 N1 N2 116.4(4) . . ?
C9 N2 N1 120.7(4) . . ?
C9 N2 H1C 117(3) . . ?
N1 N2 H1C 121(3) . . ?
O2 N3 O1 123.4(5) . . ?
O2 N3 C12 118.9(5) . . ?
O1 N3 C12 117.6(5) . . ?
O3 N4 O4 122.6(4) . . ?
O3 N4 C14 118.3(4) . . ?
O4 N4 C14 119.1(4) . . ?
C6 C1 C2 120.7(5) . . ?
C6 C1 H1 119.6 . . ?
C2 C1 H1 119.6 . . ?
C3 C2 C1 119.9(5) . . ?
C3 C2 H2 120.0 . . ?
C1 C2 H2 120.0 . . ?
C4 C3 C2 120.0(5) . . ?
C4 C3 H3 120.0 . . ?
C2 C3 H3 120.0 . . ?
C3 C4 C5 119.8(5) . . ?
C3 C4 H4 120.1 . . ?
C5 C4 H4 120.1 . . ?
C6 C5 C4 121.6(5) . . ?
C6 C5 H5 119.2 . . ?
C4 C5 H5 119.2 . . ?
C5 C6 C1 118.0(5) . . ?
C5 C6 C7 121.4(4) . . ?
C1 C6 C7 120.6(4) . . ?
C6 C7 C8 112.9(4) . . ?
C6 C7 H7A 109.0 . . ?
C8 C7 H7A 109.0 . . ?
C6 C7 H7B 109.0 . . ?
C8 C7 H7B 109.0 . . ?
H7A C7 H7B 107.8 . . ?
N1 C8 C15 125.5(4) . . ?
N1 C8 C7 116.8(4) . . ?
C15 C8 C7 117.7(4) . . ?
N2 C9 C14 123.7(4) . . ?
N2 C9 C10 119.9(4) . . ?
C14 C9 C10 116.3(4) . . ?
C11 C10 C9 121.5(4) . . ?
C11 C10 H10 119.2 . . ?
C9 C10 H10 119.2 . . ?
C10 C11 C12 120.0(5) . . ?
C10 C11 H11 120.0 . . ?
C12 C11 H11 120.0 . . ?
C13 C12 C11 121.5(5) . . ?
C13 C12 N3 118.9(5) . . ?
C11 C12 N3 119.6(5) . . ?
C12 C13 C14 118.8(4) . . ?
C12 C13 H13 120.6 . . ?
C14 C13 H13 120.6 . . ?
C13 C14 C9 121.9(4) . . ?
C13 C14 N4 116.4(4) . . ?
C9 C14 N4 121.8(4) . . ?
C8 C15 H15A 109.5 . . ?
C8 C15 H15B 109.5 . . ?
H15A C15 H15B 109.5 . . ?
C8 C15 H15C 109.5 . . ?
H15A C15 H15C 109.5 . . ?
H15B C15 H15C 109.5 . . ?

loop_
_geom_bond_atom_site_label_1
_geom_bond_atom_site_label_2
_geom_bond_distance
_geom_bond_site_symmetry_2
_geom_bond_publ_flag
N1 C8 1.275(5) . ?
N1 N2 1.371(5) . ?
N2 C9 1.345(6) . ?
N2 H1C 0.82(4) . ?
N3 O2 1.208(6) . ?
N3 O1 1.214(6) . ?
N3 C12 1.465(6) . ?
N4 O3 1.209(4) . ?
N4 O4 1.227(5) . ?
N4 C14 1.458(5) . ?
C1 C6 1.376(6) . ?
C1 C2 1.392(7) . ?
C1 H1 0.9300 . ?
C2 C3 1.366(8) . ?
C2 H2 0.9300 . ?
C3 C4 1.363(7) . ?
C3 H3 0.9300 . ?
C4 C5 1.382(7) . ?
C4 H4 0.9300 . ?
C5 C6 1.372(7) . ?
C5 H5 0.9300 . ?
C6 C7 1.504(6) . ?
C7 C8 1.506(6) . ?
C7 H7A 0.9700 . ?
C7 H7B 0.9700 . ?
C8 C15 1.489(7) . ?
C9 C14 1.410(6) . ?
C9 C10 1.416(6) . ?
C10 C11 1.358(6) . ?
C10 H10 0.9300 . ?
C11 C12 1.376(6) . ?
C11 H11 0.9300 . ?
C12 C13 1.368(6) . ?
C13 C14 1.384(6) . ?
C13 H13 0.9300 . ?
C15 H15A 0.9600 . ?
C15 H15B 0.9600 . ?
C15 H15C 0.9600 . ?

loop_
_cod_related_entry_id
_cod_related_entry_database
_cod_related_entry_code
1 ChemSpider 4510943
